data_4113756
loop_
_publ_author_name
'Kaliappan Kamaraj'
'Eunsuk Kim'
'Benedikt Galliker'
'Lev N. Zakharov'
'Arnold L. Rheingold'
'Andreas D. Zuberb\"uhler'
'Kenneth D. Karlin'

_publ_section_title
;
 Copper(I) and Copper(II) Complexes Possessing Cross-Linked
 Imidazole-Phenol Ligands: Structures and Dioxygen Reactivity
;
_journal_name_full 'Journal of the American Chemical Society'
_journal_page_first 6028
_journal_page_last 6029
_journal_paper_doi 10.1021/ja034263f
_journal_volume 125
_journal_year 2003
_chemical_formula_sum 'C27 H39 Cl2 Cu N4 O10'
_chemical_formula_weight 714.06
_chemical_name_systematic
;
  ?
;
_space_group_IT_number 2
_symmetry_cell_setting triclinic
_symmetry_space_group_name_Hall '-P 1'
_symmetry_space_group_name_H-M 'P -1'
_atom_sites_solution_hydrogens geom
_atom_sites_solution_primary direct
_atom_sites_solution_secondary difmap
_audit_creation_method SHELXL-97
_cell_angle_alpha 88.5430(10)
_cell_angle_beta 78.8630(10)
_cell_angle_gamma 63.4710(10)
_cell_formula_units_Z 2
_cell_length_a 9.2032(5)
_cell_length_b 10.0234(6)
_cell_length_c 19.8969(11)
_cell_measurement_temperature 173(2)
_cell_volume 1607.38(16)
_computing_cell_refinement 'Bruker SMART'
_computing_data_collection 'Bruker SMART'
_computing_data_reduction 'Bruker SAINT'
_computing_molecular_graphics 'Bruker SHELXTL'
_computing_publication_material 'Bruker SHELXTL'
_computing_structure_refinement 'SHELXL-97 (Sheldrick, 1997)'
_computing_structure_solution 'SHELXS-97 (Sheldrick, 1990)'
_diffrn_ambient_temperature 173(2)
_diffrn_measured_fraction_theta_full 0.911
_diffrn_measured_fraction_theta_max 0.911
_diffrn_measurement_device_type 'CCD area detector'
_diffrn_measurement_method 'phi and omega scans'
_diffrn_radiation_monochromator graphite
_diffrn_radiation_source 'fine-focus sealed tube'
_diffrn_radiation_type MoK\a
_diffrn_radiation_wavelength 0.71073
_diffrn_reflns_av_R_equivalents 0.0185
_diffrn_reflns_av_sigmaI/netI 0.0467
_diffrn_reflns_limit_h_max 11
_diffrn_reflns_limit_h_min -11
_diffrn_reflns_limit_k_max 11
_diffrn_reflns_limit_k_min -13
_diffrn_reflns_limit_l_max 26
_diffrn_reflns_limit_l_min -23
_diffrn_reflns_number 10410
_diffrn_reflns_theta_full 28.25
_diffrn_reflns_theta_max 28.25
_diffrn_reflns_theta_min 2.09
_exptl_absorpt_coefficient_mu 0.905
_exptl_absorpt_correction_type none
_exptl_crystal_colour blue
_exptl_crystal_density_diffrn 1.475
_exptl_crystal_density_meas 0
_exptl_crystal_F_000 744
_exptl_crystal_size_max 0.20
_exptl_crystal_size_mid 0.20
_exptl_crystal_size_min 0.10
_refine_diff_density_max 0.808
_refine_diff_density_min -0.494
_refine_diff_density_rms 0.092
_refine_ls_extinction_method none
_refine_ls_goodness_of_fit_ref 1.046
_refine_ls_hydrogen_treatment mixed
_refine_ls_matrix_type full
_refine_ls_number_parameters 470
_refine_ls_number_reflns 7249
_refine_ls_number_restraints 0
_refine_ls_restrained_S_all 1.046
_refine_ls_R_factor_all 0.0711
_refine_ls_R_factor_gt 0.0567
_refine_ls_shift/su_max 0.002
_refine_ls_shift/su_mean 0.000
_refine_ls_structure_factor_coef Fsqd
_refine_ls_weighting_details 'calc w=1/[\s^2^(Fo^2^)+(0.0943P)^2^+1.0259P] where P=(Fo^2^+2Fc^2^)/3'
_refine_ls_weighting_scheme calc
_refine_ls_wR_factor_gt 0.1535
_refine_ls_wR_factor_ref 0.1633
_reflns_number_gt 5756
_reflns_number_total 7249
_reflns_threshold_expression >2sigma(I)
_cod_data_source_file ja034263fsi20030121_022245.cif
_cod_data_source_block kdk56
_cod_database_code 4113756

loop_
_symmetry_equiv_pos_as_xyz
'x, y, z'
'-x, -y, -z'

loop_
_atom_site_label
_atom_site_type_symbol
_atom_site_fract_x
_atom_site_fract_y
_atom_site_fract_z
_atom_site_U_iso_or_equiv
_atom_site_adp_type
_atom_site_occupancy
_atom_site_symmetry_multiplicity
_atom_site_calc_flag
_atom_site_refinement_flags
Cu1 Cu 0.73811(5) -0.25364(4) 0.662732(19) 0.02924(13) Uani 1 1 d .
Cl1 Cl 1.14049(10) -0.37357(10) 0.56754(4) 0.0365(2) Uani 1 1 d .
Cl2 Cl 1.07473(12) -0.06801(10) 0.77144(5) 0.0448(2) Uani 1 1 d .
O1 O 0.9646(4) -0.2792(4) 0.57887(18) 0.0681(10) Uani 1 1 d .
O2 O 1.1702(5) -0.5120(3) 0.53672(16) 0.0684(9) Uani 1 1 d .
O3 O 1.1953(5) -0.3992(5) 0.63059(15) 0.0781(12) Uani 1 1 d .
O4 O 1.2221(4) -0.3041(4) 0.52183(15) 0.0607(8) Uani 1 1 d .
O5 O 0.7159(4) -0.1147(3) 0.73951(15) 0.0495(7) Uani 1 1 d .
O6 O 1.3444(4) -0.5366(3) 0.75387(14) 0.0460(6) Uani 1 1 d .
O7 O 0.9464(7) -0.1065(6) 0.7961(3) 0.0539(16) Uiso 0.514(6) 1 d P
O7A O 1.2142(12) -0.0549(11) 0.7521(5) 0.095(3) Uiso 0.486(6) 1 d P
O8 O 1.0817(8) 0.0346(7) 0.8126(3) 0.0591(17) Uiso 0.514(6) 1 d P
O8A O 0.9970(10) 0.0245(9) 0.8396(4) 0.075(2) Uiso 0.486(6) 1 d P
O9 O 1.2293(11) -0.2033(9) 0.7549(4) 0.088(3) Uiso 0.514(6) 1 d P
O9A O 1.1119(10) -0.2187(9) 0.7889(4) 0.080(2) Uiso 0.486(6) 1 d P
O10 O 1.0468(8) -0.0017(7) 0.7027(3) 0.0517(16) Uiso 0.486(6) 1 d P
O10A O 0.9626(10) -0.0128(8) 0.7275(4) 0.076(2) Uiso 0.514(6) 1 d P
N1 N 0.5815(3) -0.0843(3) 0.61662(14) 0.0325(6) Uani 1 1 d .
N2 N 0.6633(3) -0.3705(3) 0.61016(15) 0.0303(6) Uani 1 1 d .
N3 N 0.8768(3) -0.4279(3) 0.70694(13) 0.0296(5) Uani 1 1 d .
N4 N 1.0541(3) -0.5702(3) 0.76880(13) 0.0302(6) Uani 1 1 d .
C1 C 0.7134(6) 0.0820(5) 0.6176(3) 0.0538(11) Uani 1 1 d .
C2 C 0.5737(5) 0.0534(4) 0.60653(18) 0.0392(8) Uani 1 1 d .
C3 C 0.4391(5) 0.1635(4) 0.5836(2) 0.0456(9) Uani 1 1 d .
C4 C 0.3167(5) 0.1341(5) 0.5692(2) 0.0487(10) Uani 1 1 d .
C5 C 0.3286(5) -0.0076(5) 0.5766(2) 0.0449(9) Uani 1 1 d .
C6 C 0.4641(4) -0.1143(4) 0.60051(17) 0.0351(7) Uani 1 1 d .
C7 C 0.4879(4) -0.2715(4) 0.6092(2) 0.0421(8) Uani 1 1 d .
C8 C 0.6871(4) -0.5201(4) 0.63228(19) 0.0337(7) Uani 1 1 d .
C9 C 0.8708(4) -0.6203(4) 0.62987(18) 0.0333(7) Uani 1 1 d .
C10 C 0.9327(4) -0.5765(3) 0.68540(16) 0.0292(6) Uani 1 1 d .
C11 C 1.0420(4) -0.6641(4) 0.72329(17) 0.0323(7) Uani 1 1 d .
C12 C 0.9526(4) -0.4295(4) 0.75769(17) 0.0328(7) Uani 1 1 d .
C13 C 1.1526(4) -0.6145(4) 0.82131(16) 0.0295(6) Uani 1 1 d .
C14 C 1.2916(4) -0.5891(4) 0.81286(17) 0.0317(7) Uani 1 1 d .
C15 C 1.3848(4) -0.6279(4) 0.86457(18) 0.0349(7) Uani 1 1 d .
C16 C 1.3334(4) -0.6933(4) 0.92070(17) 0.0339(7) Uani 1 1 d .
C17 C 1.1965(4) -0.7209(4) 0.92921(16) 0.0318(7) Uani 1 1 d .
C18 C 1.1054(4) -0.6798(4) 0.87752(17) 0.0331(7) Uani 1 1 d .
C19 C 1.5389(5) -0.6027(6) 0.8588(3) 0.0611(13) Uani 1 1 d .
C20 C 1.4929(7) -0.4365(7) 0.8518(3) 0.0766(16) Uani 1 1 d .
H20A H 1.4127 -0.3781 0.8929 0.115 Uiso 1 1 calc R
H20B H 1.4436 -0.4033 0.8113 0.115 Uiso 1 1 calc R
H20C H 1.5928 -0.4220 0.8469 0.115 Uiso 1 1 calc R
C21 C 1.6002(12) -0.6265(14) 0.9305(5) 0.050(3) Uiso 0.59(3) 1 d P
C21A C 1.6404(15) -0.6879(17) 0.9128(6) 0.042(4) Uiso 0.41(3) 1 d P
C22 C 1.6678(5) -0.6997(7) 0.7958(3) 0.0840(19) Uani 1 1 d .
H22A H 1.6206 -0.6711 0.7545 0.126 Uiso 1 1 calc R
H22B H 1.6972 -0.8053 0.8024 0.126 Uiso 1 1 calc R
H22C H 1.7673 -0.6845 0.7906 0.126 Uiso 1 1 calc R
C23 C 1.1517(4) -0.7979(4) 0.99191(19) 0.0404(8) Uani 1 1 d .
C24 C 1.2394(19) -0.802(2) 1.0500(6) 0.042(4) Uiso 0.38(3) 1 d P
C24A C 1.1820(15) -0.7357(16) 1.0576(4) 0.059(3) Uiso 0.62(3) 1 d P
C25 C 1.2425(10) -0.9638(6) 0.9744(3) 0.099(2) Uani 1 1 d .
H25A H 1.2098 -0.9880 0.9341 0.149 Uiso 1 1 calc R
H25B H 1.2146 -1.0157 1.0134 0.149 Uiso 1 1 calc R
H25C H 1.3623 -0.9959 0.9643 0.149 Uiso 1 1 calc R
C26 C 0.9601(10) -0.7189(13) 1.0213(5) 0.047(3) Uiso 0.50(2) 1 d P
C26A C 0.9738(9) -0.7782(11) 1.0008(5) 0.039(3) Uiso 0.50(2) 1 d P
C27 C 0.5633(8) -0.0438(7) 0.7896(3) 0.0855(18) Uani 1 1 d .
H27A H 0.5745 0.0196 0.8229 0.128 Uiso 1 1 calc R
H27B H 0.5389 -0.1204 0.8135 0.128 Uiso 1 1 calc R
H27C H 0.4728 0.0177 0.7665 0.128 Uiso 1 1 calc R
H1A H 0.804(6) -0.003(6) 0.615(2) 0.064(15) Uiso 1 1 d .
H1B H 0.699(7) 0.125(6) 0.667(3) 0.088(18) Uiso 1 1 d .
H1C H 0.725(6) 0.153(6) 0.591(3) 0.064(14) Uiso 1 1 d .
H3 H 0.426(6) 0.264(5) 0.577(2) 0.058(13) Uiso 1 1 d .
H4 H 0.231(5) 0.209(4) 0.556(2) 0.038(10) Uiso 1 1 d .
H5 H 0.248(6) -0.032(5) 0.565(2) 0.053(12) Uiso 1 1 d .
H7A H 0.452(6) -0.294(5) 0.572(3) 0.062(14) Uiso 1 1 d .
H7B H 0.422(6) -0.275(5) 0.654(2) 0.058(13) Uiso 1 1 d .
H8A H 0.641(4) -0.559(4) 0.6014(17) 0.025(8) Uiso 1 1 d .
H8B H 0.625(5) -0.512(4) 0.678(2) 0.039(10) Uiso 1 1 d .
H9A H 0.897(5) -0.727(4) 0.6319(19) 0.036(9) Uiso 1 1 d .
H9B H 0.931(4) -0.622(4) 0.5881(18) 0.025(8) Uiso 1 1 d .
H11 H 1.098(4) -0.769(4) 0.7247(17) 0.024(8) Uiso 1 1 d .
H12 H 0.955(5) -0.345(5) 0.777(2) 0.043(11) Uiso 1 1 d .
H16 H 1.386(5) -0.715(4) 0.953(2) 0.035(10) Uiso 1 1 d .
H18 H 1.003(3) -0.711(3) 0.8788(13) 0.002(6) Uiso 1 1 d .
H2N H 0.717(5) -0.382(4) 0.571(2) 0.027(9) Uiso 1 1 d .
H5O H 0.802(6) -0.109(5) 0.733(2) 0.044(13) Uiso 1 1 d .
H6O H 1.273(6) -0.499(5) 0.735(2) 0.054(14) Uiso 1 1 d .

loop_
_atom_site_aniso_label
_atom_site_aniso_U_11
_atom_site_aniso_U_22
_atom_site_aniso_U_33
_atom_site_aniso_U_23
_atom_site_aniso_U_13
_atom_site_aniso_U_12
Cu1 0.0353(2) 0.0277(2) 0.0313(2) 0.00788(14) -0.01684(16) -0.01626(17)
Cl1 0.0361(4) 0.0488(5) 0.0334(4) 0.0067(3) -0.0107(3) -0.0255(4)
Cl2 0.0451(5) 0.0353(4) 0.0573(6) 0.0060(4) -0.0154(4) -0.0192(4)
O1 0.0425(16) 0.0586(19) 0.082(2) 0.0314(16) 0.0034(15) -0.0122(14)
O2 0.103(3) 0.0472(17) 0.0466(17) 0.0027(13) -0.0082(17) -0.0289(18)
O3 0.090(2) 0.154(4) 0.0392(16) 0.0282(19) -0.0314(16) -0.091(3)
O4 0.0686(19) 0.102(2) 0.0444(16) 0.0210(16) -0.0154(14) -0.067(2)
O5 0.0619(19) 0.0406(15) 0.0491(16) -0.0007(12) -0.0231(14) -0.0210(14)
O6 0.0417(15) 0.0617(17) 0.0433(15) 0.0239(13) -0.0153(12) -0.0293(14)
N1 0.0356(14) 0.0295(13) 0.0334(14) 0.0057(11) -0.0147(11) -0.0127(12)
N2 0.0310(14) 0.0315(14) 0.0342(15) 0.0068(11) -0.0121(12) -0.0173(12)
N3 0.0342(14) 0.0324(14) 0.0282(13) 0.0081(10) -0.0116(11) -0.0186(12)
N4 0.0325(14) 0.0341(14) 0.0301(13) 0.0105(11) -0.0138(11) -0.0179(12)
C1 0.068(3) 0.037(2) 0.073(3) 0.020(2) -0.036(2) -0.030(2)
C2 0.048(2) 0.0310(17) 0.0360(18) 0.0058(13) -0.0130(15) -0.0146(15)
C3 0.049(2) 0.0321(18) 0.043(2) 0.0093(15) -0.0103(16) -0.0073(16)
C4 0.0350(19) 0.045(2) 0.044(2) 0.0099(17) -0.0058(16) -0.0004(17)
C5 0.0307(18) 0.055(2) 0.043(2) 0.0071(17) -0.0133(15) -0.0123(17)
C6 0.0314(16) 0.0376(17) 0.0335(17) 0.0048(13) -0.0090(13) -0.0122(14)
C7 0.0314(18) 0.043(2) 0.058(2) 0.0104(17) -0.0199(17) -0.0182(16)
C8 0.0361(17) 0.0342(17) 0.0410(18) 0.0095(14) -0.0165(15) -0.0218(15)
C9 0.0353(17) 0.0332(17) 0.0367(18) 0.0036(13) -0.0135(14) -0.0178(14)
C10 0.0304(15) 0.0332(16) 0.0305(15) 0.0084(12) -0.0079(12) -0.0195(13)
C11 0.0320(16) 0.0335(17) 0.0363(17) 0.0076(13) -0.0103(13) -0.0179(14)
C12 0.0383(17) 0.0357(17) 0.0303(16) 0.0073(13) -0.0146(13) -0.0191(15)
C13 0.0290(15) 0.0317(15) 0.0311(15) 0.0088(12) -0.0137(12) -0.0140(13)
C14 0.0302(15) 0.0341(16) 0.0329(16) 0.0112(13) -0.0097(13) -0.0154(13)
C15 0.0238(15) 0.0402(18) 0.0420(18) 0.0129(14) -0.0118(13) -0.0140(14)
C16 0.0260(15) 0.0427(18) 0.0330(17) 0.0128(14) -0.0147(13) -0.0124(14)
C17 0.0286(15) 0.0350(16) 0.0318(16) 0.0100(12) -0.0085(12) -0.0137(13)
C18 0.0306(16) 0.0384(17) 0.0362(17) 0.0117(13) -0.0124(13) -0.0191(14)
C19 0.041(2) 0.093(3) 0.074(3) 0.047(3) -0.034(2) -0.045(2)
C20 0.082(4) 0.096(4) 0.097(4) 0.035(3) -0.046(3) -0.071(3)
C22 0.031(2) 0.105(4) 0.102(4) 0.057(4) -0.007(2) -0.024(2)
C23 0.0368(18) 0.054(2) 0.0398(19) 0.0248(16) -0.0183(15) -0.0261(17)
C25 0.140(6) 0.054(3) 0.084(4) 0.039(3) -0.007(4) -0.034(3)
C27 0.087(4) 0.090(4) 0.054(3) -0.022(3) -0.008(3) -0.018(3)

loop_
_atom_type_symbol
_atom_type_description
_atom_type_scat_dispersion_real
_atom_type_scat_dispersion_imag
_atom_type_scat_source
C C 0.0033 0.0016 'International Tables Vol C Tables 4.2.6.8 and 6.1.1.4'
H H 0.0000 0.0000 'International Tables Vol C Tables 4.2.6.8 and 6.1.1.4'
N N 0.0061 0.0033 'International Tables Vol C Tables 4.2.6.8 and 6.1.1.4'
O O 0.0106 0.0060 'International Tables Vol C Tables 4.2.6.8 and 6.1.1.4'
Cl Cl 0.1484 0.1585 'International Tables Vol C Tables 4.2.6.8 and 6.1.1.4'
Cu Cu 0.3201 1.2651 'International Tables Vol C Tables 4.2.6.8 and 6.1.1.4'

loop_
_geom_angle_atom_site_label_1
_geom_angle_atom_site_label_2
_geom_angle_atom_site_label_3
_geom_angle
N3 Cu1 N2 93.49(11)
N3 Cu1 O5 91.33(11)
N2 Cu1 O5 155.22(14)
N3 Cu1 N1 174.41(11)
N2 Cu1 N1 81.56(11)
O5 Cu1 N1 92.12(11)
N3 Cu1 O1 91.52(11)
N2 Cu1 O1 96.72(13)
O5 Cu1 O1 107.44(15)
N1 Cu1 O1 91.64(11)
O3 Cl1 O2 108.9(2)
O3 Cl1 O4 111.66(18)
O2 Cl1 O4 110.2(2)
O3 Cl1 O1 110.7(2)
O2 Cl1 O1 106.9(2)
O4 Cl1 O1 108.41(19)
O7A Cl2 O8 67.7(5)
O7A Cl2 O10A 115.8(6)
O8 Cl2 O10A 116.8(4)
O7A Cl2 O7 169.6(5)
O8 Cl2 O7 114.8(4)
O10A Cl2 O7 72.7(4)
O7A Cl2 O9A 110.2(5)
O8 Cl2 O9A 124.0(4)
O10A Cl2 O9A 113.4(5)
O7 Cl2 O9A 59.7(4)
O7A Cl2 O9 61.9(5)
O8 Cl2 O9 113.2(4)
O10A Cl2 O9 123.2(5)
O7 Cl2 O9 108.8(4)
O9A Cl2 O9 50.4(4)
O7A Cl2 O8A 102.7(5)
O8 Cl2 O8A 35.9(3)
O10A Cl2 O8A 109.0(4)
O7 Cl2 O8A 78.9(4)
O9A Cl2 O8A 104.6(5)
O9 Cl2 O8A 127.4(5)
O7A Cl2 O10 80.9(5)
O8 Cl2 O10 107.7(4)
O10A Cl2 O10 35.0(3)
O7 Cl2 O10 107.0(4)
O9A Cl2 O10 127.7(4)
O9 Cl2 O10 104.7(4)
O8A Cl2 O10 123.1(4)
Cl1 O1 Cu1 134.87(19)
C27 O5 Cu1 120.5(3)
C27 O5 H5O 133(3)
Cu1 O5 H5O 106(3)
C14 O6 H6O 109(4)
Cl2 O7 O9A 61.6(4)
Cl2 O7 O10A 53.5(3)
O9A O7 O10A 100.8(6)
Cl2 O7A O9 63.0(5)
Cl2 O7A O8 57.1(4)
O9 O7A O8 106.1(7)
O8A O8 Cl2 81.6(7)
O8A O8 O7A 134.6(9)
Cl2 O8 O7A 55.1(4)
O8 O8A Cl2 62.5(6)
O9A O9 O7A 117.3(8)
O9A O9 Cl2 64.6(6)
O7A O9 Cl2 55.1(5)
O9 O9A O7 122.0(8)
O9 O9A Cl2 65.0(6)
O7 O9A Cl2 58.7(4)
O10A O10 Cl2 64.8(7)
O10 O10A Cl2 80.2(7)
O10 O10A O7 132.5(9)
Cl2 O10A O7 53.7(3)
C6 N1 C2 119.4(3)
C6 N1 Cu1 111.5(2)
C2 N1 Cu1 128.8(2)
C7 N2 C8 111.4(3)
C7 N2 Cu1 106.0(2)
C8 N2 Cu1 118.5(2)
C7 N2 H2N 108(3)
C8 N2 H2N 108(2)
Cu1 N2 H2N 105(3)
C12 N3 C10 106.1(3)
C12 N3 Cu1 127.3(2)
C10 N3 Cu1 126.1(2)
C12 N4 C11 107.6(3)
C12 N4 C13 125.8(3)
C11 N4 C13 126.5(3)
C2 C1 H1A 110(3)
C2 C1 H1B 114(3)
H1A C1 H1B 102(4)
C2 C1 H1C 113(3)
H1A C1 H1C 115(5)
H1B C1 H1C 103(4)
N1 C2 C3 119.7(4)
N1 C2 C1 119.4(3)
C3 C2 C1 120.9(3)
C4 C3 C2 120.8(4)
C4 C3 H3 117(3)
C2 C3 H3 123(3)
C3 C4 C5 119.4(4)
C3 C4 H4 118(3)
C5 C4 H4 123(3)
C4 C5 C6 118.2(4)
C4 C5 H5 121(3)
C6 C5 H5 121(3)
N1 C6 C5 122.5(3)
N1 C6 C7 115.8(3)
C5 C6 C7 121.7(3)
N2 C7 C6 109.5(3)
N2 C7 H7A 114(3)
C6 C7 H7A 104(3)
N2 C7 H7B 107(3)
C6 C7 H7B 109(3)
H7A C7 H7B 113(4)
N2 C8 C9 109.5(3)
N2 C8 H8A 106.8(19)
C9 C8 H8A 113(2)
N2 C8 H8B 110(2)
C9 C8 H8B 110(2)
H8A C8 H8B 107(3)
C10 C9 C8 112.5(3)
C10 C9 H9A 109(2)
C8 C9 H9A 112(2)
C10 C9 H9B 112(2)
C8 C9 H9B 110(2)
H9A C9 H9B 100(3)
C11 C10 N3 108.8(3)
C11 C10 C9 129.3(3)
N3 C10 C9 121.9(3)
C10 C11 N4 106.8(3)
C10 C11 H11 132(2)
N4 C11 H11 121(2)
N3 C12 N4 110.6(3)
N3 C12 H12 125(3)
N4 C12 H12 123(2)
C18 C13 C14 122.7(3)
C18 C13 N4 118.9(3)
C14 C13 N4 118.4(3)
O6 C14 C13 121.5(3)
O6 C14 C15 119.7(3)
C13 C14 C15 118.6(3)
C16 C15 C14 117.2(3)
C16 C15 C19 121.4(3)
C14 C15 C19 121.4(3)
C17 C16 C15 124.6(3)
C17 C16 H16 117(3)
C15 C16 H16 118(3)
C16 C17 C18 116.9(3)
C16 C17 C23 121.1(3)
C18 C17 C23 121.9(3)
C13 C18 C17 119.9(3)
C13 C18 H18 119.9(13)
C17 C18 H18 119.9(14)
C15 C19 C20 110.1(4)
C15 C19 C22 107.8(4)
C20 C19 C22 111.4(4)
C15 C19 C21A 110.6(5)
C20 C19 C21A 119.7(7)
C22 C19 C21A 95.9(7)
C15 C19 C21 110.8(4)
C20 C19 C21 100.3(6)
C22 C19 C21 116.2(5)
C21A C19 C21 22.9(4)
C19 C20 H20A 109.5
C19 C20 H20B 109.5
H20A C20 H20B 109.5
C19 C20 H20C 109.5
H20A C20 H20C 109.5
H20B C20 H20C 109.5
C21A C21 C19 73.0(13)
C21 C21A C19 84.1(14)
C19 C22 H22A 109.5
C19 C22 H22B 109.5
H22A C22 H22B 109.5
C19 C22 H22C 109.5
H22A C22 H22C 109.5
H22B C22 H22C 109.5
C25 C23 C24 94.9(8)
C25 C23 C26A 98.4(5)
C24 C23 C26A 125.5(6)
C25 C23 C17 107.8(3)
C24 C23 C17 113.8(5)
C26A C23 C17 111.6(4)
C25 C23 C26 120.8(6)
C24 C23 C26 108.1(7)
C26A C23 C26 25.2(3)
C17 C23 C26 110.7(4)
C25 C23 C24A 117.5(6)
C24 C23 C24A 23.4(4)
C26A C23 C24A 112.4(6)
C17 C23 C24A 108.7(4)
C26 C23 C24A 90.1(7)
C24A C24 C23 83.8(15)
C24 C24A C23 72.9(14)
C23 C25 H25A 109.5
C23 C25 H25B 109.5
H25A C25 H25B 109.5
C23 C25 H25C 109.5
H25A C25 H25C 109.5
H25B C25 H25C 109.5
C26A C26 C23 74.6(11)
C26 C26A C23 80.2(11)
O5 C27 H27A 109.5
O5 C27 H27B 109.5
H27A C27 H27B 109.5
O5 C27 H27C 109.5
H27A C27 H27C 109.5
H27B C27 H27C 109.5

loop_
_geom_bond_atom_site_label_1
_geom_bond_atom_site_label_2
_geom_bond_distance
Cu1 N3 1.954(3)
Cu1 N2 2.001(3)
Cu1 O5 2.012(3)
Cu1 N1 2.012(3)
Cu1 O1 2.323(3)
Cl1 O3 1.417(3)
Cl1 O2 1.420(3)
Cl1 O4 1.431(3)
Cl1 O1 1.438(3)
Cl2 O7A 1.330(10)
Cl2 O8 1.362(6)
Cl2 O10A 1.396(8)
Cl2 O7 1.399(6)
Cl2 O9A 1.441(8)
Cl2 O9 1.446(8)
Cl2 O8A 1.519(8)
Cl2 O10 1.521(6)
O5 C27 1.440(6)
O5 H5O 0.81(5)
O6 C14 1.367(4)
O6 H6O 0.76(5)
O7 O9A 1.414(10)
O7 O10A 1.658(10)
O7A O9 1.431(12)
O7A O8 1.501(11)
O8 O8A 0.901(8)
O9 O9A 1.229(10)
O10 O10A 0.885(8)
N1 C6 1.338(4)
N1 C2 1.361(4)
N2 C7 1.473(4)
N2 C8 1.483(4)
N2 H2N 0.82(4)
N3 C12 1.329(4)
N3 C10 1.389(4)
N4 C12 1.340(4)
N4 C11 1.377(4)
N4 C13 1.447(4)
C1 C2 1.492(6)
C1 H1A 0.88(5)
C1 H1B 1.05(6)
C1 H1C 0.91(5)
C2 C3 1.390(5)
C3 C4 1.365(6)
C3 H3 0.97(5)
C4 C5 1.381(6)
C4 H4 0.90(4)
C5 C6 1.391(5)
C5 H5 0.94(5)
C6 C7 1.501(5)
C7 H7A 0.94(5)
C7 H7B 0.99(5)
C8 C9 1.525(5)
C8 H8A 0.98(3)
C8 H8B 0.96(4)
C9 C10 1.493(4)
C9 H9A 0.99(4)
C9 H9B 0.90(3)
C10 C11 1.350(5)
C11 H11 0.94(3)
C12 H12 0.94(4)
C13 C18 1.378(4)
C13 C14 1.391(4)
C14 C15 1.403(5)
C15 C16 1.392(5)
C15 C19 1.532(5)
C16 C17 1.385(5)
C16 H16 0.84(4)
C17 C18 1.391(4)
C17 C23 1.536(4)
C18 H18 1.11(3)
C19 C20 1.534(7)
C19 C22 1.542(8)
C19 C21A 1.545(11)
C19 C21 1.607(9)
C20 H20A 0.9800
C20 H20B 0.9800
C20 H20C 0.9800
C21 C21A 0.629(10)
C22 H22A 0.9800
C22 H22B 0.9800
C22 H22C 0.9800
C23 C25 1.504(7)
C23 C24 1.523(11)
C23 C26A 1.534(8)
C23 C26 1.567(9)
C23 C24A 1.585(10)
C24 C24A 0.632(11)
C25 H25A 0.9800
C25 H25B 0.9800
C25 H25C 0.9800
C26 C26A 0.678(9)
C27 H27A 0.9800
C27 H27B 0.9800
C27 H27C 0.9800
